data_4331396
loop_
_publ_author_name
'Lucier, G.'
'Bartlett, N.'
'Muenzenberg, J.'
'Casteel, W.J.jr.'

_publ_section_title
;
 Preparation and structural and magnetic properties of (Ag F)(+) (M F6)(-)
 (M=Ir,Ru,Sb,Bi) and Ag(2+) ((Bi F6)(-))2
;
_journal_name_full 'Inorganic Chemistry'
_journal_page_first 2692
_journal_page_last 2698
_journal_paper_doi 10.1021/ic00114a030
_journal_volume 34
_journal_year 1995
_chemical_formula_sum 'Ag F7 Ru'
_chemical_name_systematic 'Ag F (Ru F6)'
_space_group_IT_number 14
_symmetry_space_group_name_Hall '-P 2yn'
_symmetry_space_group_name_H-M 'P 1 21/n 1'
_cell_angle_alpha 90
_cell_angle_beta 108.36
_cell_angle_gamma 90
_cell_formula_units_Z 4
_cell_length_a 8.3432
_cell_length_b 5.4933
_cell_length_c 11.9286
_cell_volume 518.878
_citation_journal_id_ASTM INOCAJ
_cod_data_source_file silver1-2_253.cif
_cod_data_source_block Ag1F7Ru1
_cod_original_cell_volume 518.8785
_cod_original_sg_symbol_Hall '-P 2ybc (x-z,y,z)'
_cod_original_formula_sum 'Ag1 F7 Ru1'
_cod_database_code 4331396

loop_
_symmetry_equiv_pos_as_xyz
x,y,z
-x+1/2,y+1/2,-z+1/2
-x,-y,-z
x-1/2,-y-1/2,z-1/2

loop_
_atom_site_label
_atom_site_type_symbol
_atom_site_fract_x
_atom_site_fract_y
_atom_site_fract_z
_atom_site_occupancy
_atom_site_U_iso_or_equiv
F6 F-1 0.3696 0.1148 0.0581 1 0.0
F1 F-1 0.0755 0.4622 0.81 1 0.0
F4 F-1 0.3904 0.3208 0.8665 1 0.0
Ag1 Ag+2 0.07248 0.21192 0.22002 1 0.0
F7 F-1 0.2124 -0.0913 0.2374 1 0.0
F5 F-1 0.2867 0.573 0.0181 1 0.0
Ru1 Ru+5 0.22722 0.28784 0.93846 1 0.0
F2 F-1 0.1559 -0.0026 0.8513 1 0.0
F3 F-1 0.0544 0.2482 0.0034 1 0.0
